data_7160030
loop_
_publ_author_name
'Roy, Anik'
'Halder, Dibakar'
'Patra, Ashoke Kumar'
'Frontera, Antonio'
'Saha, Indrajit'

_publ_section_title
;
 N-Confused strapped calix[4]pyrrole: the missing member of
 calix[4]pyrrole chemistry.
;
_journal_issue 41
_journal_name_full 'Organic &amp; biomolecular chemistry'
_journal_page_first 8249
_journal_page_last 8254
_journal_paper_doi 10.1039/d4ob00799a
_journal_volume 22
_journal_year 2024
_chemical_formula_moiety 'C H Cl3, C54 H65 N5 O4, H2 O'
_chemical_formula_sum 'C55 H68 Cl3 N5 O5'
_chemical_formula_weight 985.49
_space_group_crystal_system triclinic
_space_group_IT_number 2
_space_group_name_Hall '-P 1'
_space_group_name_H-M_alt 'P -1'
_atom_sites_solution_hydrogens mixed
_atom_sites_solution_primary dual
_audit_creation_date 2024-03-04
_audit_creation_method
;
Olex2 1.5
(compiled 2024.02.16 svn.r378c4104 for OlexSys, GUI svn.r6928)
;
_audit_update_record
;
2024-03-15 deposited with the CCDC.	2024-07-04 downloaded from the CCDC.
;
_cell_angle_alpha 103.800(9)
_cell_angle_beta 93.677(8)
_cell_angle_gamma 104.184(8)
_cell_formula_units_Z 2
_cell_length_a 12.252(3)
_cell_length_b 13.066(4)
_cell_length_c 17.157(5)
_cell_measurement_reflns_used 7654
_cell_measurement_temperature 160.03
_cell_measurement_theta_max 25.20
_cell_measurement_theta_min 2.28
_cell_volume 2564.0(13)
_computing_cell_refinement 'SAINT V8.38A (Bruker, 2018)'
_computing_data_reduction 'SAINT V8.38A (Bruker, 2018)'
_computing_molecular_graphics 'Olex2 1.5 (Dolomanov et al., 2009)'
_computing_publication_material 'Olex2 1.5 (Dolomanov et al., 2009)'
_computing_structure_refinement 'XL  (Sheldrick, 2008)'
_computing_structure_solution 'SHELXT 2014/5 (Sheldrick, 2014)'
_diffrn_ambient_temperature 160.03
_diffrn_detector 'Bruker APEX2 area detector'
_diffrn_detector_area_resol_mean 7.9
_diffrn_detector_type 'CCD area detector'
_diffrn_measured_fraction_theta_full 0.996
_diffrn_measured_fraction_theta_max 0.996
_diffrn_measurement_device 'three-circle diffractometer'
_diffrn_measurement_device_type 'Bruker SMART APEX2 area detector'
_diffrn_measurement_method '\w and \f scans'
_diffrn_radiation_monochromator 'mirror optics'
_diffrn_radiation_probe x-ray
_diffrn_radiation_type MoK\a
_diffrn_radiation_wavelength 0.71073
_diffrn_reflns_av_R_equivalents 0.0953
_diffrn_reflns_av_unetI/netI 0.1062
_diffrn_reflns_Laue_measured_fraction_full 0.996
_diffrn_reflns_Laue_measured_fraction_max 0.996
_diffrn_reflns_limit_h_max 13
_diffrn_reflns_limit_h_min -14
_diffrn_reflns_limit_k_max 15
_diffrn_reflns_limit_k_min -15
_diffrn_reflns_limit_l_max 20
_diffrn_reflns_limit_l_min -20
_diffrn_reflns_number 26193
_diffrn_reflns_point_group_measured_fraction_full 0.996
_diffrn_reflns_point_group_measured_fraction_max 0.996
_diffrn_reflns_theta_full 25.149
_diffrn_reflns_theta_max 25.149
_diffrn_reflns_theta_min 2.251
_diffrn_source 'microfocus sealed X-ray tube'
_diffrn_source_current 1.0
_diffrn_source_power 0.05
_diffrn_source_type 'Incoatec I\ms'
_diffrn_source_voltage 50.0
_diffrn_standards_number 0
_exptl_absorpt_coefficient_mu 0.232
_exptl_absorpt_correction_T_max 0.7080
_exptl_absorpt_correction_T_min 0.6135
_exptl_absorpt_correction_type multi-scan
_exptl_absorpt_process_details
;
SADABS-2016/2 (Bruker,2016/2) was used for absorption correction.
wR2(int) was 0.1494 before and 0.1086 after correction.
The Ratio of minimum to maximum transmission is 0.8665.
The \l/2 correction factor is Not present.
;
_exptl_crystal_colour 'clear light colourless'
_exptl_crystal_colour_lustre clear
_exptl_crystal_colour_modifier light
_exptl_crystal_colour_primary colourless
_exptl_crystal_density_diffrn 1.276
_exptl_crystal_description block
_exptl_crystal_F_000 1048
_exptl_crystal_size_max 0.8
_exptl_crystal_size_mid 0.5
_exptl_crystal_size_min 0.2
_refine_diff_density_max 0.312
_refine_diff_density_min -0.491
_refine_diff_density_rms 0.082
_refine_ls_extinction_method none
_refine_ls_goodness_of_fit_ref 1.025
_refine_ls_hydrogen_treatment constr
_refine_ls_matrix_type full
_refine_ls_number_parameters 628
_refine_ls_number_reflns 9165
_refine_ls_number_restraints 0
_refine_ls_restrained_S_all 1.025
_refine_ls_R_factor_all 0.1041
_refine_ls_R_factor_gt 0.0736
_refine_ls_shift/su_max 0.000
_refine_ls_shift/su_mean 0.000
_refine_ls_structure_factor_coef Fsqd
_refine_ls_weighting_details 'w=1/[\s^2^(Fo^2^)+(0.1124P)^2^+0.8482P] where P=(Fo^2^+2Fc^2^)/3'
_refine_ls_weighting_scheme calc
_refine_ls_wR_factor_gt 0.1861
_refine_ls_wR_factor_ref 0.2195
_reflns_Friedel_coverage 0.000
_reflns_number_gt 6331
_reflns_number_total 9165
_reflns_threshold_expression 'I > 2\s(I)'
_cod_data_source_file d4ob00799a2.cif
_cod_data_source_block mo_ad180823_0m
_cod_depositor_comments 'Adding full bibliography for 7160030--7160031.cif.'
_cod_original_cell_volume 2564.0(12)
_cod_database_code 7160030
_shelx_shelxl_version_number 2016/6
_shelx_space_group_comment
;
The symmetry employed for this shelxl refinement is uniquely defined
by the following loop, which should always be used as a source of
symmetry information in preference to the above space-group names.
They are only intended as comments.
;
_shelx_estimated_absorpt_t_max 0.955
_shelx_estimated_absorpt_t_min 0.836
_olex2_refinement_description
;
1. Fixed Uiso
 At 1.2 times of:
  All C(H) groups, All C(H,H) groups, All N(H) groups
 At 1.5 times of:
  All C(H,H,H) groups, All O(H,H) groups
2.a Free rotating group:
 O5(H5C,H5D)
2.b Ternary CH refined with riding coordinates:
 C55(H55)
2.c Secondary CH2 refined with riding coordinates:
 C52(H52A,H52B), C3(H3A,H3B), C41(H41A,H41B), C7(H7A,H7B), C47(H47A,H47B),
 C5(H5A,H5B)
2.d Aromatic/amide H refined with riding coordinates:
 N2(H2), N1(H1), N5(H5), N3(H3), N4(H4), C30(H30), C22(H22), C9(H9), C17(H17),
 C20(H20), C28(H28), C1(H1A), C19(H19), C49(H49), C45(H45), C51(H51), C46(H46)
2.e Idealised Me refined as rotating group:
 C38(H38A,H38B,H38C), C54(H54A,H54B,H54C), C39(H39A,H39B,H39C), C42(H42A,H42B,
 H42C), C13(H13A,H13B,H13C), C43(H43A,H43B,H43C), C35(H35A,H35B,H35C), C44(H44A,
 H44B,H44C), C36(H36A,H36B,H36C), C23(H23A,H23B,H23C), C24(H24A,H24B,H24C),
 C25(H25A,H25B,H25C)
;
_olex2_submission_special_instructions 'No special instructions were received'

loop_
_space_group_symop_operation_xyz
'x, y, z'
'-x, -y, -z'

loop_
_atom_site_label
_atom_site_type_symbol
_atom_site_fract_x
_atom_site_fract_y
_atom_site_fract_z
_atom_site_U_iso_or_equiv
_atom_site_adp_type
_atom_site_occupancy
_atom_site_site_symmetry_order
_atom_site_calc_flag
_atom_site_refinement_flags_posn
_atom_site_refinement_flags_adp
_atom_site_refinement_flags_occupancy
_atom_site_disorder_assembly
_atom_site_disorder_group
Cl3 Cl 0.78165(9) 0.69555(9) 0.55416(7) 0.0615(3) Uani 1 1 d . . . . .
Cl2 Cl 0.95791(8) 0.66791(11) 0.45433(6) 0.0640(4) Uani 1 1 d . . . . .
Cl4 Cl 0.82438(10) 0.48418(10) 0.50298(8) 0.0688(4) Uani 1 1 d . . . . .
O4 O 0.74934(17) 0.94093(19) 0.52308(12) 0.0325(5) Uani 1 1 d . . . . .
O1 O 0.39535(18) 0.8275(2) 0.43501(13) 0.0371(6) Uani 1 1 d . . . . .
O2 O 0.20604(17) 0.77246(19) 0.43718(12) 0.0333(5) Uani 1 1 d . . . . .
O5 O 0.46505(19) 0.75371(19) 0.28126(15) 0.0378(6) Uani 1 1 d G . . . .
H5C H 0.505464 0.806481 0.264012 0.057 Uiso 1 1 d G U . . .
H5D H 0.445690 0.786550 0.326467 0.057 Uiso 1 1 d G U . . .
O3 O 0.91153(18) 1.0151(2) 0.60882(14) 0.0434(7) Uani 1 1 d . . . . .
N2 N 0.6233(2) 0.6098(2) 0.28054(15) 0.0262(6) Uani 1 1 d . . . . .
H2 H 0.577452 0.652678 0.285346 0.031 Uiso 1 1 calc R U . . .
N1 N 0.5399(2) 0.8982(2) 0.58577(15) 0.0284(6) Uani 1 1 d . . . . .
H1 H 0.555165 0.894203 0.535879 0.034 Uiso 1 1 calc R U . . .
N5 N 0.6278(2) 0.7027(2) 0.11750(15) 0.0294(6) Uani 1 1 d . . . . .
H5 H 0.630218 0.634441 0.099530 0.035 Uiso 1 1 calc R U . . .
N3 N 0.3498(2) 0.5074(2) 0.24154(15) 0.0257(6) Uani 1 1 d . . . . .
H3 H 0.387721 0.576493 0.250281 0.031 Uiso 1 1 calc R U . . .
N4 N 0.3443(2) 0.6184(2) 0.08893(15) 0.0307(6) Uani 1 1 d . . . . .
H4 H 0.386162 0.657957 0.134817 0.037 Uiso 1 1 calc R U . . .
C40 C 0.3871(2) 0.4314(3) 0.27202(18) 0.0263(7) Uani 1 1 d . . . . .
C6 C 0.7385(2) 0.9709(3) 0.66345(19) 0.0279(7) Uani 1 1 d . . . . .
C21 C 0.3250(2) 0.8272(3) 0.56080(18) 0.0268(7) Uani 1 1 d . . . . .
C29 C 0.3143(2) 0.8099(3) 0.47226(19) 0.0277(7) Uani 1 1 d . . . . .
C52 C 0.1880(3) 0.6377(3) 0.21548(18) 0.0293(7) Uani 1 1 d . . . . .
H52A H 0.262303 0.689180 0.215634 0.035 Uiso 1 1 calc R U . . .
H52B H 0.128766 0.666489 0.193270 0.035 Uiso 1 1 calc R U . . .
C50 C 0.2449(2) 0.4599(3) 0.19541(17) 0.0267(7) Uani 1 1 d . . . . .
C2 C 0.5625(2) 0.9299(3) 0.72291(19) 0.0275(7) Uani 1 1 d . . . . .
C15 C 0.4327(2) 0.8694(2) 0.60826(18) 0.0244(7) Uani 1 1 d . . . . .
C30 C 0.2313(2) 0.8020(3) 0.60165(18) 0.0279(7) Uani 1 1 d . . . . .
H30 H 0.158238 0.773543 0.570795 0.033 Uiso 1 1 calc R U . . .
C14 C 0.7289(2) 0.6337(3) 0.25447(18) 0.0265(7) Uani 1 1 d . . . . .
C8 C 0.6191(2) 0.9344(2) 0.65392(18) 0.0261(7) Uani 1 1 d . . . . .
C22 C 0.3457(2) 0.8589(3) 0.73089(19) 0.0288(7) Uani 1 1 d . . . . .
H22 H 0.353227 0.869100 0.787880 0.035 Uiso 1 1 calc R U . . .
C27 C 0.6000(2) 0.5100(3) 0.29785(18) 0.0258(7) Uani 1 1 d . . . . .
C16 C 0.4420(2) 0.8870(3) 0.69287(19) 0.0266(7) Uani 1 1 d . . . . .
C31 C 0.2388(2) 0.8161(3) 0.68548(19) 0.0276(7) Uani 1 1 d . . . . .
C53 C 0.1840(2) 0.5261(3) 0.15647(18) 0.0284(7) Uani 1 1 d . . . . .
C48 C 0.2377(3) 0.5477(3) 0.08286(19) 0.0306(7) Uani 1 1 d . . . . .
C9 C 0.7953(3) 1.0029(3) 0.74253(19) 0.0307(7) Uani 1 1 d . . . . .
H9 H 0.875672 1.029486 0.749748 0.037 Uiso 1 1 calc R U . . .
C11 C 0.7414(3) 0.9983(3) 0.81132(19) 0.0298(7) Uani 1 1 d . . . . .
C10 C 0.7774(2) 0.7428(3) 0.23724(18) 0.0295(7) Uani 1 1 d . . . . .
C33 C 0.4933(2) 0.4654(3) 0.33297(19) 0.0280(7) Uani 1 1 d . . . . .
C17 C 0.6232(3) 0.9604(3) 0.7999(2) 0.0314(7) Uani 1 1 d . . . . .
H17 H 0.583644 0.955408 0.845313 0.038 Uiso 1 1 calc R U . . .
C20 C 0.7723(3) 0.5469(3) 0.25505(19) 0.0312(8) Uani 1 1 d . . . . .
H20 H 0.844142 0.540244 0.240349 0.037 Uiso 1 1 calc R U . . .
C28 C 0.6914(3) 0.4684(3) 0.28143(19) 0.0318(7) Uani 1 1 d . . . . .
H28 H 0.698982 0.399705 0.286753 0.038 Uiso 1 1 calc R U . . .
C12 C 0.6898(2) 0.7744(3) 0.18794(18) 0.0289(7) Uani 1 1 d . . . . .
C38 C 0.5058(3) 0.3656(3) 0.3615(2) 0.0386(8) Uani 1 1 d . . . . .
H38A H 0.573978 0.386870 0.401134 0.058 Uiso 1 1 calc R U . . .
H38B H 0.512654 0.308130 0.314981 0.058 Uiso 1 1 calc R U . . .
H38C H 0.438924 0.338060 0.386500 0.058 Uiso 1 1 calc R U . . .
C1 C 0.5819(3) 0.8577(3) 0.1273(2) 0.0390(8) Uani 1 1 d . . . . .
H1A H 0.547945 0.912072 0.117105 0.047 Uiso 1 1 calc R U . . .
C54 C 0.0589(3) 0.4607(3) 0.1292(2) 0.0401(9) Uani 1 1 d . . . . .
H54A H 0.022789 0.447165 0.176467 0.060 Uiso 1 1 calc R U . . .
H54B H 0.055243 0.390669 0.090876 0.060 Uiso 1 1 calc R U . . .
H54C H 0.019155 0.502597 0.102967 0.060 Uiso 1 1 calc R U . . .
C19 C 0.6615(3) 0.8708(3) 0.1942(2) 0.0388(8) Uani 1 1 d . . . . .
H19 H 0.690800 0.935842 0.236638 0.047 Uiso 1 1 calc R U . . .
C39 C 0.4806(3) 0.5543(3) 0.40726(19) 0.0344(8) Uani 1 1 d . . . . .
H39A H 0.412325 0.525829 0.430647 0.052 Uiso 1 1 calc R U . . .
H39B H 0.473905 0.619207 0.390151 0.052 Uiso 1 1 calc R U . . .
H39C H 0.547391 0.574197 0.447894 0.052 Uiso 1 1 calc R U . . .
C18 C 0.8112(3) 1.0362(3) 0.8956(2) 0.0366(8) Uani 1 1 d . . . . .
C32 C 0.4852(3) 0.6937(3) 0.0002(2) 0.0347(8) Uani 1 1 d . . . . .
C42 C 0.0638(3) 0.6652(3) 0.6836(2) 0.0388(8) Uani 1 1 d . . . . .
H42A H -0.008504 0.647521 0.705414 0.058 Uiso 1 1 calc R U . . .
H42B H 0.109250 0.616790 0.694419 0.058 Uiso 1 1 calc R U . . .
H42C H 0.049066 0.655122 0.625114 0.058 Uiso 1 1 calc R U . . .
C49 C 0.2027(3) 0.5026(3) 0.0021(2) 0.0383(8) Uani 1 1 d . . . . .
H49 H 0.132503 0.450455 -0.021099 0.046 Uiso 1 1 calc R U . . .
C13 C 0.8781(3) 0.7354(3) 0.1887(2) 0.0390(9) Uani 1 1 d . . . . .
H13A H 0.851700 0.678330 0.137719 0.059 Uiso 1 1 calc R U . . .
H13B H 0.936587 0.717336 0.220428 0.059 Uiso 1 1 calc R U . . .
H13C H 0.909899 0.805877 0.177136 0.059 Uiso 1 1 calc R U . . .
C3 C 0.8185(3) 0.9371(3) 0.45617(19) 0.0354(8) Uani 1 1 d . . . . .
H3A H 0.889475 0.919032 0.471265 0.042 Uiso 1 1 calc R U . . .
H3B H 0.838785 1.009169 0.443826 0.042 Uiso 1 1 calc R U . . .
C43 C 0.0535(3) 0.8591(3) 0.7099(3) 0.0477(10) Uani 1 1 d . . . . .
H43A H 0.043906 0.856122 0.652157 0.072 Uiso 1 1 calc R U . . .
H43B H 0.089622 0.934585 0.741218 0.072 Uiso 1 1 calc R U . . .
H43C H -0.020932 0.833692 0.726977 0.072 Uiso 1 1 calc R U . . .
C45 C 0.2892(3) 0.5470(3) -0.0417(2) 0.0409(9) Uani 1 1 d . . . . .
H45 H 0.286950 0.529947 -0.098897 0.049 Uiso 1 1 calc R U . . .
C35 C 0.5467(3) 0.6251(4) -0.0591(2) 0.0485(10) Uani 1 1 d . . . . .
H35A H 0.496725 0.589221 -0.110319 0.073 Uiso 1 1 calc R U . . .
H35B H 0.565883 0.569548 -0.035398 0.073 Uiso 1 1 calc R U . . .
H35C H 0.616346 0.673221 -0.069116 0.073 Uiso 1 1 calc R U . . .
C44 C 0.1539(3) 0.7993(4) 0.8151(2) 0.0533(11) Uani 1 1 d . . . . .
H44A H 0.082324 0.781657 0.837733 0.080 Uiso 1 1 calc R U . . .
H44B H 0.196130 0.875257 0.841326 0.080 Uiso 1 1 calc R U . . .
H44C H 0.199361 0.750252 0.824614 0.080 Uiso 1 1 calc R U . . .
C36 C 0.4526(3) 0.7787(4) -0.0396(3) 0.0529(11) Uani 1 1 d . . . . .
H36A H 0.521311 0.825499 -0.052006 0.079 Uiso 1 1 calc R U . . .
H36B H 0.415133 0.823902 -0.002194 0.079 Uiso 1 1 calc R U . . .
H36C H 0.400812 0.740581 -0.089659 0.079 Uiso 1 1 calc R U . . .
C55 C 0.8234(3) 0.6046(3) 0.4762(2) 0.0423(9) Uani 1 1 d . . . . .
H55 H 0.767258 0.585972 0.426640 0.051 Uiso 1 1 calc R U . . .
C23 C 0.9220(3) 1.0009(4) 0.8932(2) 0.0597(12) Uani 1 1 d . . . . .
H23A H 0.904077 0.920907 0.875427 0.089 Uiso 1 1 calc R U . . .
H23B H 0.965496 1.026853 0.947364 0.089 Uiso 1 1 calc R U . . .
H23C H 0.966995 1.032413 0.855251 0.089 Uiso 1 1 calc R U . . .
C24 C 0.7462(4) 0.9886(4) 0.9575(2) 0.0613(12) Uani 1 1 d . . . . .
H24A H 0.679833 1.017258 0.965599 0.092 Uiso 1 1 calc R U . . .
H24B H 0.795850 1.009285 1.009053 0.092 Uiso 1 1 calc R U . . .
H24C H 0.721325 0.908673 0.937703 0.092 Uiso 1 1 calc R U . . .
C41 C 0.1840(3) 0.7571(3) 0.35033(18) 0.0314(8) Uani 1 1 d . . . . .
H41A H 0.247266 0.806113 0.332784 0.038 Uiso 1 1 calc R U . . .
H41B H 0.113589 0.777543 0.337773 0.038 Uiso 1 1 calc R U . . .
C4 C 0.8093(3) 0.9791(3) 0.59763(19) 0.0299(7) Uani 1 1 d . . . . .
C7 C 0.8264(3) 0.8336(3) 0.31721(19) 0.0331(8) Uani 1 1 d . . . . .
H7A H 0.894365 0.817942 0.340859 0.040 Uiso 1 1 calc R U . . .
H7B H 0.852744 0.903832 0.302770 0.040 Uiso 1 1 calc R U . . .
C26 C 0.5615(3) 0.7525(3) 0.0789(2) 0.0310(7) Uani 1 1 d . . . . .
C51 C 0.2167(3) 0.3519(3) 0.1956(2) 0.0342(8) Uani 1 1 d . . . . .
H51 H 0.149356 0.298189 0.168392 0.041 Uiso 1 1 calc R U . . .
C47 C 0.1716(3) 0.6395(3) 0.30343(19) 0.0334(8) Uani 1 1 d . . . . .
H47A H 0.095322 0.593210 0.305790 0.040 Uiso 1 1 calc R U . . .
H47B H 0.229143 0.610359 0.327394 0.040 Uiso 1 1 calc R U . . .
C37 C 0.3757(3) 0.6183(3) 0.01359(18) 0.0317(8) Uani 1 1 d . . . . .
C5 C 0.7503(3) 0.8511(3) 0.38371(19) 0.0347(8) Uani 1 1 d . . . . .
H5A H 0.685179 0.874627 0.363963 0.042 Uiso 1 1 calc R U . . .
H5B H 0.720285 0.781798 0.398593 0.042 Uiso 1 1 calc R U . . .
C46 C 0.3058(3) 0.3339(3) 0.2437(2) 0.0331(8) Uani 1 1 d . . . . .
H46 H 0.308278 0.266242 0.254216 0.040 Uiso 1 1 calc R U . . .
C34 C 0.1289(3) 0.7849(3) 0.7245(2) 0.0327(8) Uani 1 1 d . . . . .
C25 C 0.8433(4) 1.1617(3) 0.9227(3) 0.0603(12) Uani 1 1 d . . . . .
H25A H 0.882778 1.191260 0.881692 0.090 Uiso 1 1 calc R U . . .
H25B H 0.893188 1.187457 0.974356 0.090 Uiso 1 1 calc R U . . .
H25C H 0.774288 1.186440 0.929307 0.090 Uiso 1 1 calc R U . . .

loop_
_atom_site_aniso_label
_atom_site_aniso_U_11
_atom_site_aniso_U_22
_atom_site_aniso_U_33
_atom_site_aniso_U_23
_atom_site_aniso_U_13
_atom_site_aniso_U_12
Cl3 0.0489(6) 0.0597(7) 0.0700(7) 0.0027(6) 0.0157(5) 0.0159(5)
Cl2 0.0320(5) 0.1067(10) 0.0494(6) 0.0284(6) 0.0070(4) 0.0036(5)
Cl4 0.0616(7) 0.0551(7) 0.0913(9) 0.0163(6) 0.0148(6) 0.0198(6)
O4 0.0215(10) 0.0426(14) 0.0264(12) 0.0024(10) 0.0044(9) 0.0021(10)
O1 0.0252(11) 0.0530(16) 0.0325(13) 0.0105(11) 0.0095(10) 0.0086(11)
O2 0.0235(11) 0.0474(15) 0.0247(11) 0.0039(10) 0.0030(9) 0.0073(10)
O5 0.0304(12) 0.0389(15) 0.0424(14) 0.0067(11) 0.0095(10) 0.0087(11)
O3 0.0216(11) 0.0613(18) 0.0342(13) 0.0004(12) 0.0023(10) -0.0009(11)
N2 0.0213(12) 0.0292(15) 0.0292(14) 0.0071(11) 0.0056(10) 0.0088(11)
N1 0.0224(12) 0.0354(16) 0.0251(14) 0.0053(12) 0.0054(11) 0.0057(11)
N5 0.0315(14) 0.0291(15) 0.0277(14) 0.0056(12) 0.0053(11) 0.0097(12)
N3 0.0230(12) 0.0240(14) 0.0299(14) 0.0084(11) 0.0023(11) 0.0048(11)
N4 0.0285(14) 0.0399(17) 0.0227(14) 0.0067(12) 0.0020(11) 0.0093(12)
C40 0.0220(14) 0.0311(18) 0.0270(16) 0.0093(14) 0.0056(12) 0.0069(13)
C6 0.0243(15) 0.0270(18) 0.0304(17) 0.0045(14) 0.0046(13) 0.0057(13)
C21 0.0244(15) 0.0286(18) 0.0252(16) 0.0035(13) 0.0021(13) 0.0070(13)
C29 0.0230(15) 0.0270(18) 0.0300(17) 0.0036(13) 0.0027(13) 0.0051(13)
C52 0.0256(15) 0.037(2) 0.0289(17) 0.0104(14) 0.0048(13) 0.0132(14)
C50 0.0208(14) 0.0338(19) 0.0222(16) 0.0028(13) 0.0016(12) 0.0062(13)
C2 0.0237(15) 0.0274(18) 0.0304(17) 0.0064(14) 0.0034(13) 0.0063(13)
C15 0.0225(14) 0.0239(17) 0.0266(16) 0.0061(13) 0.0063(12) 0.0057(13)
C30 0.0209(14) 0.0311(18) 0.0276(17) 0.0025(14) -0.0002(12) 0.0053(13)
C14 0.0185(14) 0.0348(19) 0.0224(15) 0.0029(13) 0.0029(12) 0.0047(13)
C8 0.0230(15) 0.0249(17) 0.0260(16) 0.0013(13) 0.0012(12) 0.0042(13)
C22 0.0290(16) 0.0333(19) 0.0263(16) 0.0092(14) 0.0077(13) 0.0097(14)
C27 0.0210(14) 0.0307(18) 0.0257(16) 0.0073(13) -0.0001(12) 0.0077(13)
C16 0.0224(15) 0.0240(17) 0.0319(17) 0.0056(13) 0.0037(13) 0.0051(13)
C31 0.0248(15) 0.0273(18) 0.0290(17) 0.0042(13) 0.0053(13) 0.0064(13)
C53 0.0223(15) 0.0360(19) 0.0253(16) 0.0068(14) 0.0014(12) 0.0066(14)
C48 0.0241(15) 0.040(2) 0.0268(17) 0.0047(14) 0.0018(13) 0.0120(14)
C9 0.0232(15) 0.0334(19) 0.0313(17) 0.0044(14) 0.0023(13) 0.0038(14)
C11 0.0280(16) 0.0317(19) 0.0273(17) 0.0033(14) 0.0020(13) 0.0082(14)
C10 0.0222(15) 0.037(2) 0.0269(17) 0.0065(14) 0.0047(13) 0.0051(14)
C33 0.0241(15) 0.0295(18) 0.0322(17) 0.0107(14) 0.0033(13) 0.0078(13)
C17 0.0297(16) 0.0332(19) 0.0303(17) 0.0051(14) 0.0060(14) 0.0093(14)
C20 0.0236(15) 0.041(2) 0.0309(17) 0.0068(15) 0.0061(13) 0.0139(14)
C28 0.0331(17) 0.0341(19) 0.0327(18) 0.0094(14) 0.0050(14) 0.0167(15)
C12 0.0234(15) 0.0341(19) 0.0271(17) 0.0073(14) 0.0092(13) 0.0033(14)
C38 0.0337(18) 0.038(2) 0.049(2) 0.0210(17) 0.0059(16) 0.0105(16)
C1 0.047(2) 0.032(2) 0.044(2) 0.0131(16) 0.0080(17) 0.0162(16)
C54 0.0249(16) 0.057(2) 0.0341(19) 0.0086(17) -0.0021(14) 0.0070(16)
C19 0.0394(19) 0.031(2) 0.043(2) 0.0057(16) 0.0072(16) 0.0072(16)
C39 0.0308(16) 0.045(2) 0.0275(17) 0.0094(15) 0.0043(14) 0.0112(15)
C18 0.0323(17) 0.045(2) 0.0266(17) 0.0038(15) -0.0019(14) 0.0063(16)
C32 0.0330(17) 0.048(2) 0.0297(18) 0.0175(16) 0.0078(14) 0.0159(16)
C42 0.0332(17) 0.037(2) 0.045(2) 0.0107(17) 0.0093(15) 0.0075(15)
C49 0.0343(18) 0.047(2) 0.0284(18) 0.0053(16) -0.0019(14) 0.0078(16)
C13 0.0274(16) 0.050(2) 0.0343(19) 0.0036(16) 0.0118(15) 0.0048(16)
C3 0.0265(16) 0.042(2) 0.0294(18) 0.0019(15) 0.0112(14) -0.0012(15)
C43 0.0365(19) 0.046(2) 0.066(3) 0.0138(19) 0.0235(18) 0.0171(17)
C45 0.044(2) 0.055(2) 0.0211(17) 0.0067(16) 0.0065(15) 0.0112(18)
C35 0.041(2) 0.079(3) 0.0268(19) 0.0086(19) 0.0083(16) 0.024(2)
C44 0.0353(19) 0.081(3) 0.034(2) 0.014(2) 0.0134(16) -0.004(2)
C36 0.049(2) 0.062(3) 0.059(3) 0.041(2) 0.0029(19) 0.012(2)
C55 0.0306(17) 0.053(2) 0.039(2) 0.0103(18) 0.0052(15) 0.0051(17)
C23 0.050(2) 0.095(4) 0.042(2) 0.022(2) -0.0015(19) 0.031(2)
C24 0.050(2) 0.092(4) 0.037(2) 0.023(2) 0.0036(18) 0.005(2)
C41 0.0261(16) 0.043(2) 0.0256(17) 0.0068(15) 0.0022(13) 0.0124(15)
C4 0.0251(16) 0.0295(19) 0.0288(17) -0.0013(14) 0.0009(13) 0.0053(14)
C7 0.0258(15) 0.036(2) 0.0295(17) 0.0015(14) 0.0056(13) 0.0002(14)
C26 0.0285(16) 0.039(2) 0.0326(18) 0.0167(15) 0.0102(14) 0.0128(15)
C51 0.0286(16) 0.032(2) 0.0360(19) 0.0065(15) -0.0004(14) 0.0005(14)
C47 0.0322(17) 0.042(2) 0.0271(17) 0.0091(15) 0.0071(14) 0.0119(15)
C37 0.0352(17) 0.041(2) 0.0232(16) 0.0097(14) 0.0068(14) 0.0167(15)
C5 0.0241(15) 0.046(2) 0.0264(17) 0.0028(15) 0.0043(13) 0.0029(15)
C46 0.0317(17) 0.0297(19) 0.0379(19) 0.0090(15) 0.0024(14) 0.0085(14)
C34 0.0248(15) 0.038(2) 0.0346(18) 0.0094(15) 0.0108(14) 0.0059(14)
C25 0.072(3) 0.051(3) 0.043(2) 0.000(2) -0.009(2) 0.005(2)

loop_
_atom_type_symbol
_atom_type_description
_atom_type_scat_dispersion_real
_atom_type_scat_dispersion_imag
_atom_type_scat_source
C C 0.0033 0.0016 'International Tables Vol C Tables 4.2.6.8 and 6.1.1.4'
H H 0.0000 0.0000 'International Tables Vol C Tables 4.2.6.8 and 6.1.1.4'
Cl Cl 0.1484 0.1585 'International Tables Vol C Tables 4.2.6.8 and 6.1.1.4'
N N 0.0061 0.0033 'International Tables Vol C Tables 4.2.6.8 and 6.1.1.4'
O O 0.0106 0.0060 'International Tables Vol C Tables 4.2.6.8 and 6.1.1.4'

loop_
_geom_angle_atom_site_label_1
_geom_angle_atom_site_label_2
_geom_angle_atom_site_label_3
_geom_angle
_geom_angle_site_symmetry_1
_geom_angle_site_symmetry_3
_geom_angle_publ_flag
C4 O4 C3 114.7(2) . . ?
C29 O2 C41 118.0(2) . . ?
H5C O5 H5D 104.5 . . ?
C14 N2 H2 124.7 . . ?
C27 N2 H2 124.7 . . ?
C27 N2 C14 110.6(2) . . ?
C15 N1 H1 125.4 . . ?
C8 N1 H1 125.4 . . ?
C8 N1 C15 109.1(2) . . ?
C12 N5 H5 124.5 . . ?
C12 N5 C26 111.1(3) . . ?
C26 N5 H5 124.5 . . ?
C40 N3 H3 124.7 . . ?
C40 N3 C50 110.6(3) . . ?
C50 N3 H3 124.7 . . ?
C48 N4 H4 124.7 . . ?
C37 N4 H4 124.7 . . ?
C37 N4 C48 110.7(3) . . ?
N3 C40 C33 121.2(3) . . ?
C46 C40 N3 106.9(3) . . ?
C46 C40 C33 131.5(3) . . ?
C8 C6 C4 125.8(3) . . ?
C9 C6 C8 117.2(3) . . ?
C9 C6 C4 117.0(3) . . ?
C15 C21 C29 120.7(3) . . ?
C30 C21 C29 122.4(3) . . ?
C30 C21 C15 116.9(3) . . ?
O1 C29 O2 123.7(3) . . ?
O1 C29 C21 123.5(3) . . ?
O2 C29 C21 112.7(3) . . ?
H52A C52 H52B 107.2 . . ?
C53 C52 H52A 107.9 . . ?
C53 C52 H52B 107.9 . . ?
C47 C52 H52A 107.9 . . ?
C47 C52 H52B 107.9 . . ?
C47 C52 C53 117.6(3) . . ?
N3 C50 C53 121.3(3) . . ?
C51 C50 N3 106.5(3) . . ?
C51 C50 C53 132.3(3) . . ?
C8 C2 C16 106.1(3) . . ?
C17 C2 C8 120.9(3) . . ?
C17 C2 C16 133.0(3) . . ?
N1 C15 C21 130.5(3) . . ?
N1 C15 C16 109.1(2) . . ?
C16 C15 C21 120.4(3) . . ?
C21 C30 H30 118.1 . . ?
C21 C30 C31 123.8(3) . . ?
C31 C30 H30 118.1 . . ?
N2 C14 C10 120.6(3) . . ?
C20 C14 N2 106.6(3) . . ?
C20 C14 C10 132.7(3) . . ?
N1 C8 C6 131.4(3) . . ?
N1 C8 C2 109.1(3) . . ?
C6 C8 C2 119.6(3) . . ?
C16 C22 H22 119.9 . . ?
C31 C22 H22 119.9 . . ?
C31 C22 C16 120.2(3) . . ?
N2 C27 C33 122.5(3) . . ?
N2 C27 C28 106.9(3) . . ?
C28 C27 C33 130.5(3) . . ?
C15 C16 C2 106.6(3) . . ?
C22 C16 C2 132.8(3) . . ?
C22 C16 C15 120.6(3) . . ?
C30 C31 C34 119.4(3) . . ?
C22 C31 C30 118.2(3) . . ?
C22 C31 C34 122.4(3) . . ?
C50 C53 C52 112.0(2) . . ?
C50 C53 C48 110.0(2) . . ?
C50 C53 C54 109.0(3) . . ?
C48 C53 C52 108.4(3) . . ?
C48 C53 C54 108.7(3) . . ?
C54 C53 C52 108.7(3) . . ?
N4 C48 C53 122.4(3) . . ?
C49 C48 N4 106.1(3) . . ?
C49 C48 C53 131.4(3) . . ?
C6 C9 H9 117.9 . . ?
C11 C9 C6 124.3(3) . . ?
C11 C9 H9 117.9 . . ?
C9 C11 C17 117.2(3) . . ?
C9 C11 C18 120.4(3) . . ?
C17 C11 C18 122.3(3) . . ?
C14 C10 C12 111.6(2) . . ?
C14 C10 C13 108.9(3) . . ?
C14 C10 C7 110.9(3) . . ?
C12 C10 C13 108.4(3) . . ?
C12 C10 C7 110.6(3) . . ?
C13 C10 C7 106.2(2) . . ?
C40 C33 C27 112.5(3) . . ?
C40 C33 C38 108.9(3) . . ?
C40 C33 C39 109.1(2) . . ?
C27 C33 C38 108.7(3) . . ?
C27 C33 C39 109.0(3) . . ?
C38 C33 C39 108.5(3) . . ?
C2 C17 C11 120.8(3) . . ?
C2 C17 H17 119.6 . . ?
C11 C17 H17 119.6 . . ?
C14 C20 H20 125.9 . . ?
C14 C20 C28 108.3(3) . . ?
C28 C20 H20 125.9 . . ?
C27 C28 C20 107.6(3) . . ?
C27 C28 H28 126.2 . . ?
C20 C28 H28 126.2 . . ?
N5 C12 C10 121.2(3) . . ?
C19 C12 N5 106.2(3) . . ?
C19 C12 C10 132.4(3) . . ?
C33 C38 H38A 109.5 . . ?
C33 C38 H38B 109.5 . . ?
C33 C38 H38C 109.5 . . ?
H38A C38 H38B 109.5 . . ?
H38A C38 H38C 109.5 . . ?
H38B C38 H38C 109.5 . . ?
C19 C1 H1A 125.8 . . ?
C26 C1 H1A 125.8 . . ?
C26 C1 C19 108.4(3) . . ?
C53 C54 H54A 109.5 . . ?
C53 C54 H54B 109.5 . . ?
C53 C54 H54C 109.5 . . ?
H54A C54 H54B 109.5 . . ?
H54A C54 H54C 109.5 . . ?
H54B C54 H54C 109.5 . . ?
C12 C19 C1 108.7(3) . . ?
C12 C19 H19 125.7 . . ?
C1 C19 H19 125.7 . . ?
C33 C39 H39A 109.5 . . ?
C33 C39 H39B 109.5 . . ?
C33 C39 H39C 109.5 . . ?
H39A C39 H39B 109.5 . . ?
H39A C39 H39C 109.5 . . ?
H39B C39 H39C 109.5 . . ?
C11 C18 C23 110.9(3) . . ?
C24 C18 C11 112.0(3) . . ?
C24 C18 C23 107.5(3) . . ?
C24 C18 C25 110.2(3) . . ?
C25 C18 C11 108.4(3) . . ?
C25 C18 C23 107.6(3) . . ?
C35 C32 C36 108.5(3) . . ?
C26 C32 C35 110.6(3) . . ?
C26 C32 C36 109.4(3) . . ?
C26 C32 C37 111.5(3) . . ?
C37 C32 C35 108.9(3) . . ?
C37 C32 C36 107.8(3) . . ?
H42A C42 H42B 109.5 . . ?
H42A C42 H42C 109.5 . . ?
H42B C42 H42C 109.5 . . ?
C34 C42 H42A 109.5 . . ?
C34 C42 H42B 109.5 . . ?
C34 C42 H42C 109.5 . . ?
C48 C49 H49 125.7 . . ?
C48 C49 C45 108.5(3) . . ?
C45 C49 H49 125.7 . . ?
C10 C13 H13A 109.5 . . ?
C10 C13 H13B 109.5 . . ?
C10 C13 H13C 109.5 . . ?
H13A C13 H13B 109.5 . . ?
H13A C13 H13C 109.5 . . ?
H13B C13 H13C 109.5 . . ?
O4 C3 H3A 110.1 . . ?
O4 C3 H3B 110.1 . . ?
O4 C3 C5 108.0(2) . . ?
H3A C3 H3B 108.4 . . ?
C5 C3 H3A 110.1 . . ?
C5 C3 H3B 110.1 . . ?
H43A C43 H43B 109.5 . . ?
H43A C43 H43C 109.5 . . ?
H43B C43 H43C 109.5 . . ?
C34 C43 H43A 109.5 . . ?
C34 C43 H43B 109.5 . . ?
C34 C43 H43C 109.5 . . ?
C49 C45 H45 126.3 . . ?
C37 C45 C49 107.4(3) . . ?
C37 C45 H45 126.3 . . ?
C32 C35 H35A 109.5 . . ?
C32 C35 H35B 109.5 . . ?
C32 C35 H35C 109.5 . . ?
H35A C35 H35B 109.5 . . ?
H35A C35 H35C 109.5 . . ?
H35B C35 H35C 109.5 . . ?
H44A C44 H44B 109.5 . . ?
H44A C44 H44C 109.5 . . ?
H44B C44 H44C 109.5 . . ?
C34 C44 H44A 109.5 . . ?
C34 C44 H44B 109.5 . . ?
C34 C44 H44C 109.5 . . ?
C32 C36 H36A 109.5 . . ?
C32 C36 H36B 109.5 . . ?
C32 C36 H36C 109.5 . . ?
H36A C36 H36B 109.5 . . ?
H36A C36 H36C 109.5 . . ?
H36B C36 H36C 109.5 . . ?
Cl3 C55 Cl2 109.8(2) . . ?
Cl3 C55 H55 108.5 . . ?
Cl2 C55 H55 108.5 . . ?
Cl4 C55 Cl3 110.6(2) . . ?
Cl4 C55 Cl2 111.0(2) . . ?
Cl4 C55 H55 108.5 . . ?
C18 C23 H23A 109.5 . . ?
C18 C23 H23B 109.5 . . ?
C18 C23 H23C 109.5 . . ?
H23A C23 H23B 109.5 . . ?
H23A C23 H23C 109.5 . . ?
H23B C23 H23C 109.5 . . ?
C18 C24 H24A 109.5 . . ?
C18 C24 H24B 109.5 . . ?
C18 C24 H24C 109.5 . . ?
H24A C24 H24B 109.5 . . ?
H24A C24 H24C 109.5 . . ?
H24B C24 H24C 109.5 . . ?
O2 C41 H41A 109.2 . . ?
O2 C41 H41B 109.2 . . ?
O2 C41 C47 112.0(3) . . ?
H41A C41 H41B 107.9 . . ?
C47 C41 H41A 109.2 . . ?
C47 C41 H41B 109.2 . . ?
O4 C4 C6 113.5(3) . . ?
O3 C4 O4 122.8(3) . . ?
O3 C4 C6 123.7(3) . . ?
C10 C7 H7A 107.6 . . ?
C10 C7 H7B 107.6 . . ?
H7A C7 H7B 107.0 . . ?
C5 C7 C10 119.0(3) . . ?
C5 C7 H7A 107.6 . . ?
C5 C7 H7B 107.6 . . ?
N5 C26 C32 122.7(3) . . ?
C1 C26 N5 105.7(3) . . ?
C1 C26 C32 131.5(3) . . ?
C50 C51 H51 125.9 . . ?
C50 C51 C46 108.3(3) . . ?
C46 C51 H51 125.9 . . ?
C52 C47 H47A 110.0 . . ?
C52 C47 H47B 110.0 . . ?
C41 C47 C52 108.4(3) . . ?
C41 C47 H47A 110.0 . . ?
C41 C47 H47B 110.0 . . ?
H47A C47 H47B 108.4 . . ?
N4 C37 C32 123.1(3) . . ?
C45 C37 N4 107.3(3) . . ?
C45 C37 C32 129.5(3) . . ?
C3 C5 C7 109.0(3) . . ?
C3 C5 H5A 109.9 . . ?
C3 C5 H5B 109.9 . . ?
C7 C5 H5A 109.9 . . ?
C7 C5 H5B 109.9 . . ?
H5A C5 H5B 108.3 . . ?
C40 C46 C51 107.7(3) . . ?
C40 C46 H46 126.1 . . ?
C51 C46 H46 126.1 . . ?
C42 C34 C31 109.7(3) . . ?
C42 C34 C43 108.5(3) . . ?
C43 C34 C31 108.2(3) . . ?
C44 C34 C31 112.1(3) . . ?
C44 C34 C42 109.2(3) . . ?
C44 C34 C43 109.2(3) . . ?
C18 C25 H25A 109.5 . . ?
C18 C25 H25B 109.5 . . ?
C18 C25 H25C 109.5 . . ?
H25A C25 H25B 109.5 . . ?
H25A C25 H25C 109.5 . . ?
H25B C25 H25C 109.5 . . ?

loop_
_geom_bond_atom_site_label_1
_geom_bond_atom_site_label_2
_geom_bond_distance
_geom_bond_site_symmetry_2
_geom_bond_publ_flag
Cl3 C55 1.757(4) . ?
Cl2 C55 1.761(4) . ?
Cl4 C55 1.744(4) . ?
O4 C3 1.468(4) . ?
O4 C4 1.349(4) . ?
O1 C29 1.219(4) . ?
O2 C29 1.342(4) . ?
O2 C41 1.453(4) . ?
O5 H5C 0.8700 . ?
O5 H5D 0.8699 . ?
O3 C4 1.210(4) . ?
N2 H2 0.8800 . ?
N2 C14 1.384(4) . ?
N2 C27 1.372(4) . ?
N1 H1 0.8800 . ?
N1 C15 1.382(4) . ?
N1 C8 1.378(4) . ?
N5 H5 0.8800 . ?
N5 C12 1.381(4) . ?
N5 C26 1.384(4) . ?
N3 H3 0.8800 . ?
N3 C40 1.380(4) . ?
N3 C50 1.381(4) . ?
N4 H4 0.8800 . ?
N4 C48 1.383(4) . ?
N4 C37 1.372(4) . ?
C40 C33 1.518(4) . ?
C40 C46 1.369(4) . ?
C6 C8 1.408(4) . ?
C6 C9 1.402(4) . ?
C6 C4 1.476(4) . ?
C21 C29 1.474(4) . ?
C21 C15 1.414(4) . ?
C21 C30 1.394(4) . ?
C52 H52A 0.9900 . ?
C52 H52B 0.9900 . ?
C52 C53 1.552(4) . ?
C52 C47 1.530(4) . ?
C50 C53 1.510(4) . ?
C50 C51 1.369(5) . ?
C2 C8 1.416(4) . ?
C2 C16 1.455(4) . ?
C2 C17 1.391(4) . ?
C15 C16 1.407(4) . ?
C30 H30 0.9500 . ?
C30 C31 1.400(4) . ?
C14 C10 1.510(5) . ?
C14 C20 1.366(4) . ?
C22 H22 0.9500 . ?
C22 C16 1.397(4) . ?
C22 C31 1.392(4) . ?
C27 C33 1.519(4) . ?
C27 C28 1.376(4) . ?
C31 C34 1.550(4) . ?
C53 C48 1.515(4) . ?
C53 C54 1.541(4) . ?
C48 C49 1.365(4) . ?
C9 H9 0.9500 . ?
C9 C11 1.395(5) . ?
C11 C17 1.396(4) . ?
C11 C18 1.537(4) . ?
C10 C12 1.518(4) . ?
C10 C13 1.541(4) . ?
C10 C7 1.556(4) . ?
C33 C38 1.535(5) . ?
C33 C39 1.552(4) . ?
C17 H17 0.9500 . ?
C20 H20 0.9500 . ?
C20 C28 1.422(5) . ?
C28 H28 0.9500 . ?
C12 C19 1.369(5) . ?
C38 H38A 0.9800 . ?
C38 H38B 0.9800 . ?
C38 H38C 0.9800 . ?
C1 H1A 0.9500 . ?
C1 C19 1.407(5) . ?
C1 C26 1.379(5) . ?
C54 H54A 0.9800 . ?
C54 H54B 0.9800 . ?
C54 H54C 0.9800 . ?
C19 H19 0.9500 . ?
C39 H39A 0.9800 . ?
C39 H39B 0.9800 . ?
C39 H39C 0.9800 . ?
C18 C23 1.537(5) . ?
C18 C24 1.526(5) . ?
C18 C25 1.535(5) . ?
C32 C35 1.549(5) . ?
C32 C36 1.550(5) . ?
C32 C26 1.510(5) . ?
C32 C37 1.524(5) . ?
C42 H42A 0.9800 . ?
C42 H42B 0.9800 . ?
C42 H42C 0.9800 . ?
C42 C34 1.539(5) . ?
C49 H49 0.9500 . ?
C49 C45 1.425(5) . ?
C13 H13A 0.9800 . ?
C13 H13B 0.9800 . ?
C13 H13C 0.9800 . ?
C3 H3A 0.9900 . ?
C3 H3B 0.9900 . ?
C3 C5 1.499(4) . ?
C43 H43A 0.9800 . ?
C43 H43B 0.9800 . ?
C43 H43C 0.9800 . ?
C43 C34 1.543(5) . ?
C45 H45 0.9500 . ?
C45 C37 1.363(5) . ?
C35 H35A 0.9800 . ?
C35 H35B 0.9800 . ?
C35 H35C 0.9800 . ?
C44 H44A 0.9800 . ?
C44 H44B 0.9800 . ?
C44 H44C 0.9800 . ?
C44 C34 1.523(5) . ?
C36 H36A 0.9800 . ?
C36 H36B 0.9800 . ?
C36 H36C 0.9800 . ?
C55 H55 1.0000 . ?
C23 H23A 0.9800 . ?
C23 H23B 0.9800 . ?
C23 H23C 0.9800 . ?
C24 H24A 0.9800 . ?
C24 H24B 0.9800 . ?
C24 H24C 0.9800 . ?
C41 H41A 0.9900 . ?
C41 H41B 0.9900 . ?
C41 C47 1.520(5) . ?
C7 H7A 0.9900 . ?
C7 H7B 0.9900 . ?
C7 C5 1.530(4) . ?
C51 H51 0.9500 . ?
C51 C46 1.425(5) . ?
C47 H47A 0.9900 . ?
C47 H47B 0.9900 . ?
C5 H5A 0.9900 . ?
C5 H5B 0.9900 . ?
C46 H46 0.9500 . ?
C25 H25A 0.9800 . ?
C25 H25B 0.9800 . ?
C25 H25C 0.9800 . ?

loop_
_geom_torsion_atom_site_label_1
_geom_torsion_atom_site_label_2
_geom_torsion_atom_site_label_3
_geom_torsion_atom_site_label_4
_geom_torsion
_geom_torsion_site_symmetry_1
_geom_torsion_site_symmetry_2
_geom_torsion_site_symmetry_3
_geom_torsion_site_symmetry_4
_geom_torsion_publ_flag
O4 C3 C5 C7 -171.6(3) . . . . ?
O2 C41 C47 C52 -161.6(2) . . . . ?
N2 C14 C10 C12 -45.5(4) . . . . ?
N2 C14 C10 C13 -165.1(3) . . . . ?
N2 C14 C10 C7 78.3(3) . . . . ?
N2 C14 C20 C28 0.4(3) . . . . ?
N2 C27 C33 C40 71.2(4) . . . . ?
N2 C27 C33 C38 -168.1(3) . . . . ?
N2 C27 C33 C39 -50.0(4) . . . . ?
N2 C27 C28 C20 1.1(3) . . . . ?
N1 C15 C16 C2 0.5(3) . . . . ?
N1 C15 C16 C22 -176.8(3) . . . . ?
N5 C12 C19 C1 0.1(4) . . . . ?
N3 C40 C33 C27 -64.9(4) . . . . ?
N3 C40 C33 C38 174.5(3) . . . . ?
N3 C40 C33 C39 56.1(4) . . . . ?
N3 C40 C46 C51 -0.6(4) . . . . ?
N3 C50 C53 C52 -44.7(4) . . . . ?
N3 C50 C53 C48 75.9(3) . . . . ?
N3 C50 C53 C54 -165.0(3) . . . . ?
N3 C50 C51 C46 0.7(4) . . . . ?
N4 C48 C49 C45 -0.3(4) . . . . ?
C40 N3 C50 C53 178.7(3) . . . . ?
C40 N3 C50 C51 -1.2(3) . . . . ?
C6 C9 C11 C17 -0.8(5) . . . . ?
C6 C9 C11 C18 -179.5(3) . . . . ?
C21 C15 C16 C2 179.9(3) . . . . ?
C21 C15 C16 C22 2.6(5) . . . . ?
C21 C30 C31 C22 0.7(5) . . . . ?
C21 C30 C31 C34 -179.8(3) . . . . ?
C29 O2 C41 C47 96.0(3) . . . . ?
C29 C21 C15 N1 -1.6(5) . . . . ?
C29 C21 C15 C16 179.2(3) . . . . ?
C29 C21 C30 C31 179.1(3) . . . . ?
C52 C53 C48 N4 52.2(4) . . . . ?
C52 C53 C48 C49 -132.8(4) . . . . ?
C50 N3 C40 C33 -172.5(3) . . . . ?
C50 N3 C40 C46 1.1(3) . . . . ?
C50 C53 C48 N4 -70.6(4) . . . . ?
C50 C53 C48 C49 104.4(4) . . . . ?
C50 C51 C46 C40 -0.1(4) . . . . ?
C15 N1 C8 C6 178.9(3) . . . . ?
C15 N1 C8 C2 -0.5(3) . . . . ?
C15 C21 C29 O1 2.0(5) . . . . ?
C15 C21 C29 O2 -178.2(3) . . . . ?
C15 C21 C30 C31 0.0(5) . . . . ?
C30 C21 C29 O1 -177.2(3) . . . . ?
C30 C21 C29 O2 2.7(4) . . . . ?
C30 C21 C15 N1 177.6(3) . . . . ?
C30 C21 C15 C16 -1.6(4) . . . . ?
C30 C31 C34 C42 55.2(4) . . . . ?
C30 C31 C34 C43 -63.0(4) . . . . ?
C30 C31 C34 C44 176.6(3) . . . . ?
C14 N2 C27 C33 176.0(3) . . . . ?
C14 N2 C27 C28 -0.9(3) . . . . ?
C14 C10 C12 N5 -50.8(4) . . . . ?
C14 C10 C12 C19 136.2(4) . . . . ?
C14 C10 C7 C5 -54.2(4) . . . . ?
C14 C20 C28 C27 -1.0(4) . . . . ?
C8 N1 C15 C21 -179.3(3) . . . . ?
C8 N1 C15 C16 0.0(3) . . . . ?
C8 C6 C9 C11 1.6(5) . . . . ?
C8 C6 C4 O4 -4.0(5) . . . . ?
C8 C6 C4 O3 176.9(3) . . . . ?
C8 C2 C16 C15 -0.8(3) . . . . ?
C8 C2 C16 C22 176.0(3) . . . . ?
C8 C2 C17 C11 1.3(5) . . . . ?
C22 C31 C34 C42 -125.4(3) . . . . ?
C22 C31 C34 C43 116.5(3) . . . . ?
C22 C31 C34 C44 -4.0(5) . . . . ?
C27 N2 C14 C10 -175.7(3) . . . . ?
C27 N2 C14 C20 0.3(3) . . . . ?
C16 C2 C8 N1 0.8(3) . . . . ?
C16 C2 C8 C6 -178.7(3) . . . . ?
C16 C2 C17 C11 178.9(3) . . . . ?
C16 C22 C31 C30 0.2(5) . . . . ?
C16 C22 C31 C34 -179.2(3) . . . . ?
C31 C22 C16 C2 -178.3(3) . . . . ?
C31 C22 C16 C15 -1.9(5) . . . . ?
C53 C52 C47 C41 177.5(2) . . . . ?
C53 C50 C51 C46 -179.1(3) . . . . ?
C53 C48 C49 C45 -175.9(3) . . . . ?
C48 N4 C37 C32 175.7(3) . . . . ?
C48 N4 C37 C45 -0.2(4) . . . . ?
C48 C49 C45 C37 0.2(4) . . . . ?
C9 C6 C8 N1 179.8(3) . . . . ?
C9 C6 C8 C2 -0.9(4) . . . . ?
C9 C6 C4 O4 176.4(3) . . . . ?
C9 C6 C4 O3 -2.7(5) . . . . ?
C9 C11 C17 C2 -0.7(5) . . . . ?
C9 C11 C18 C23 -39.4(5) . . . . ?
C9 C11 C18 C24 -159.5(3) . . . . ?
C9 C11 C18 C25 78.6(4) . . . . ?
C10 C14 C20 C28 175.8(3) . . . . ?
C10 C12 C19 C1 173.8(3) . . . . ?
C10 C7 C5 C3 176.2(3) . . . . ?
C33 C40 C46 C51 172.1(3) . . . . ?
C33 C27 C28 C20 -175.4(3) . . . . ?
C17 C2 C8 N1 178.9(3) . . . . ?
C17 C2 C8 C6 -0.5(5) . . . . ?
C17 C2 C16 C15 -178.6(3) . . . . ?
C17 C2 C16 C22 -1.8(6) . . . . ?
C17 C11 C18 C23 141.9(4) . . . . ?
C17 C11 C18 C24 21.8(5) . . . . ?
C17 C11 C18 C25 -100.1(4) . . . . ?
C20 C14 C10 C12 139.6(3) . . . . ?
C20 C14 C10 C13 20.0(5) . . . . ?
C20 C14 C10 C7 -96.5(4) . . . . ?
C28 C27 C33 C40 -112.7(4) . . . . ?
C28 C27 C33 C38 8.0(5) . . . . ?
C28 C27 C33 C39 126.1(4) . . . . ?
C12 N5 C26 C1 -0.7(4) . . . . ?
C12 N5 C26 C32 179.7(3) . . . . ?
C12 C10 C7 C5 70.2(4) . . . . ?
C54 C53 C48 N4 170.1(3) . . . . ?
C54 C53 C48 C49 -14.9(5) . . . . ?
C19 C1 C26 N5 0.7(4) . . . . ?
C19 C1 C26 C32 -179.8(3) . . . . ?
C18 C11 C17 C2 178.0(3) . . . . ?
C49 C45 C37 N4 0.0(4) . . . . ?
C49 C45 C37 C32 -175.5(3) . . . . ?
C13 C10 C12 N5 69.2(4) . . . . ?
C13 C10 C12 C19 -103.8(4) . . . . ?
C13 C10 C7 C5 -172.4(3) . . . . ?
C3 O4 C4 O3 5.3(5) . . . . ?
C3 O4 C4 C6 -173.8(3) . . . . ?
C35 C32 C26 N5 -43.2(4) . . . . ?
C35 C32 C26 C1 137.4(4) . . . . ?
C35 C32 C37 N4 132.0(3) . . . . ?
C35 C32 C37 C45 -53.2(5) . . . . ?
C36 C32 C26 N5 -162.7(3) . . . . ?
C36 C32 C26 C1 17.9(5) . . . . ?
C36 C32 C37 N4 -110.5(4) . . . . ?
C36 C32 C37 C45 64.4(5) . . . . ?
C41 O2 C29 O1 -3.0(5) . . . . ?
C41 O2 C29 C21 177.1(3) . . . . ?
C4 O4 C3 C5 154.8(3) . . . . ?
C4 C6 C8 N1 0.2(6) . . . . ?
C4 C6 C8 C2 179.4(3) . . . . ?
C4 C6 C9 C11 -178.7(3) . . . . ?
C7 C10 C12 N5 -174.7(3) . . . . ?
C7 C10 C12 C19 12.2(5) . . . . ?
C26 N5 C12 C10 -174.2(3) . . . . ?
C26 N5 C12 C19 0.4(4) . . . . ?
C26 C1 C19 C12 -0.5(4) . . . . ?
C26 C32 C37 N4 9.6(4) . . . . ?
C26 C32 C37 C45 -175.5(4) . . . . ?
C51 C50 C53 C52 135.1(3) . . . . ?
C51 C50 C53 C48 -104.3(4) . . . . ?
C51 C50 C53 C54 14.8(5) . . . . ?
C47 C52 C53 C50 -40.8(4) . . . . ?
C47 C52 C53 C48 -162.3(3) . . . . ?
C47 C52 C53 C54 79.7(3) . . . . ?
C37 N4 C48 C53 176.4(3) . . . . ?
C37 N4 C48 C49 0.3(4) . . . . ?
C37 C32 C26 N5 78.1(4) . . . . ?
C37 C32 C26 C1 -101.3(4) . . . . ?
C46 C40 C33 C27 123.2(4) . . . . ?
C46 C40 C33 C38 2.6(5) . . . . ?
C46 C40 C33 C39 -115.7(4) . . . . ?
